data_7131615
loop_
_publ_author_name
'Hashikawa, Yoshifumi'
'Sadai, Shumpei'
'Murata, Yasujiro'

_publ_section_title
;
 Synthesis of open-[70]fullerenes bearing huge orifices.
;
_journal_issue 48
_journal_name_full 'Chemical communications (Cambridge, England)'
_journal_page_first 7387
_journal_page_last 7390
_journal_paper_doi 10.1039/d3cc01717f
_journal_volume 59
_journal_year 2023
_chemical_formula_sum 'C94.5 H28 N2 O5 S5'
_chemical_formula_weight 1431.49
_space_group_IT_number 2
_space_group_name_Hall '-P 1'
_space_group_name_H-M_alt 'P -1'
_symmetry_cell_setting triclinic
_symmetry_space_group_name_H-M 'P -1'
_atom_sites_solution_hydrogens geom
_atom_sites_solution_primary direct
_atom_sites_solution_secondary difmap
_audit_creation_method SHELXL-97
_audit_update_record
;
2023-03-16 deposited with the CCDC.	2023-04-28 downloaded from the CCDC.
;
_cell_angle_alpha 82.98(5)
_cell_angle_beta 80.57(6)
_cell_angle_gamma 80.95(4)
_cell_formula_units_Z 2
_cell_length_a 13.25(2)
_cell_length_b 13.47(2)
_cell_length_c 17.15(3)
_cell_measurement_reflns_used 9554
_cell_measurement_temperature 100(2)
_cell_measurement_theta_max 24.75
_cell_measurement_theta_min 1.54
_cell_volume 2967(8)
_computing_structure_refinement 'SHELXL-97 (Sheldrick, 1997)'
_computing_structure_solution 'SHELXS-97 (Sheldrick, 1990)'
_diffrn_ambient_temperature 100(2)
_diffrn_measured_fraction_theta_full 0.940
_diffrn_measured_fraction_theta_max 0.940
_diffrn_measurement_device_type 'Bruker Smart APEX II'
_diffrn_radiation_monochromator graphite
_diffrn_radiation_source 'fine-focus sealed tube'
_diffrn_radiation_type MoK\a
_diffrn_radiation_wavelength 0.71073
_diffrn_reflns_av_R_equivalents 0.0505
_diffrn_reflns_av_sigmaI/netI 0.1258
_diffrn_reflns_limit_h_max 15
_diffrn_reflns_limit_h_min -15
_diffrn_reflns_limit_k_max 15
_diffrn_reflns_limit_k_min -15
_diffrn_reflns_limit_l_max 20
_diffrn_reflns_limit_l_min -16
_diffrn_reflns_number 12557
_diffrn_reflns_theta_full 24.75
_diffrn_reflns_theta_max 24.75
_diffrn_reflns_theta_min 1.54
_exptl_absorpt_coefficient_mu 0.267
_exptl_absorpt_correction_T_max 0.9894
_exptl_absorpt_correction_T_min 0.9560
_exptl_absorpt_correction_type empirical
_exptl_absorpt_process_details SADABS
_exptl_crystal_colour black
_exptl_crystal_density_diffrn 1.601
_exptl_crystal_density_method 'not measured'
_exptl_crystal_description block
_exptl_crystal_F_000 1458
_exptl_crystal_size_max 0.17
_exptl_crystal_size_mid 0.08
_exptl_crystal_size_min 0.04
_refine_diff_density_max 0.829
_refine_diff_density_min -0.749
_refine_diff_density_rms 0.122
_refine_ls_extinction_method none
_refine_ls_goodness_of_fit_ref 1.078
_refine_ls_hydrogen_treatment constr
_refine_ls_matrix_type full
_refine_ls_number_parameters 969
_refine_ls_number_reflns 9554
_refine_ls_number_restraints 18
_refine_ls_restrained_S_all 1.077
_refine_ls_R_factor_all 0.1575
_refine_ls_R_factor_gt 0.0949
_refine_ls_shift/su_max 0.000
_refine_ls_shift/su_mean 0.000
_refine_ls_structure_factor_coef Fsqd
_refine_ls_weighting_details 'calc w=1/[\s^2^(Fo^2^)+(0.0787P)^2^+27.1459P] where P=(Fo^2^+2Fc^2^)/3'
_refine_ls_weighting_scheme calc
_refine_ls_wR_factor_gt 0.2425
_refine_ls_wR_factor_ref 0.2812
_reflns_number_gt 5656
_reflns_number_total 9554
_reflns_threshold_expression >2sigma(I)
_cod_data_source_file d3cc01717f2.cif
_cod_data_source_block 2b13_a
_cod_depositor_comments 'Adding full bibliography for 7131615.cif.'
_cod_original_cell_volume 2969(9)
_cod_original_sg_symbol_H-M P-1
_cod_original_formula_sum 'C94.50 H28 N2 O5 S5'
_cod_database_code 7131615

loop_
_symmetry_equiv_pos_as_xyz
'x, y, z'
'-x, -y, -z'

loop_
_atom_site_label
_atom_site_type_symbol
_atom_site_fract_x
_atom_site_fract_y
_atom_site_fract_z
_atom_site_U_iso_or_equiv
_atom_site_adp_type
_atom_site_occupancy
_atom_site_symmetry_multiplicity
_atom_site_calc_flag
_atom_site_refinement_flags
_atom_site_disorder_assembly
_atom_site_disorder_group
S1 S 0.21512(19) -0.24713(18) 0.38909(15) 0.0380(6) Uani 1 1 d . . .
S2 S 0.0649(3) -0.2205(2) 0.2642(2) 0.0690(10) Uani 1 1 d . . .
S3 S 0.0727(2) 0.2692(2) 0.90238(15) 0.0448(7) Uani 1 1 d . . .
S4 S 0.19197(18) 0.32703(19) 0.73621(15) 0.0384(6) Uani 1 1 d . . .
S5 S 0.5701(2) 0.4016(2) -0.02021(18) 0.0492(7) Uani 1 1 d . . .
O1 O 0.4817(4) 0.5222(4) 0.3984(3) 0.0237(13) Uani 1 1 d . . .
O2 O 0.3661(4) 0.3765(4) 0.4678(3) 0.0219(12) Uani 1 1 d . . .
O3 O 0.3846(4) 0.3435(4) 0.6037(3) 0.0261(14) Uani 1 1 d . . .
H3 H 0.4239 0.3878 0.5989 0.039 Uiso 1 1 calc R . .
O4 O 0.5824(4) 0.2828(4) 0.5089(3) 0.0281(14) Uani 1 1 d . . .
O5 O 0.2736(4) 0.5208(4) 0.5255(3) 0.0272(14) Uani 1 1 d . . .
H5 H 0.2888 0.4912 0.5689 0.041 Uiso 1 1 calc R . .
C1 C 0.5441(5) 0.4283(6) 0.2837(4) 0.0167(16) Uani 1 1 d . . .
C2 C 0.6271(6) 0.3701(6) 0.3281(5) 0.0237(19) Uani 1 1 d . . .
H2 H 0.6699 0.4073 0.3490 0.028 Uiso 1 1 calc R . .
C3 C 0.6441(5) 0.2712(6) 0.3396(5) 0.0193(17) Uani 1 1 d . . .
H3A H 0.6963 0.2413 0.3706 0.023 Uiso 1 1 calc R . .
C4 C 0.5857(5) 0.2020(6) 0.3067(5) 0.0186(17) Uani 1 1 d . . .
C5 C 0.5134(5) 0.1482(6) 0.3726(5) 0.0182(17) Uani 1 1 d . . .
C6 C 0.4868(5) 0.1735(6) 0.4495(5) 0.0196(17) Uani 1 1 d . . .
C7 C 0.5038(6) 0.2584(6) 0.4947(5) 0.0258(19) Uani 1 1 d . . .
C8 C 0.3921(6) 0.3051(7) 0.5331(5) 0.0241(19) Uani 1 1 d . . .
C9 C 0.3331(6) 0.2169(6) 0.5384(5) 0.0237(19) Uani 1 1 d . . .
C10 C 0.2259(6) 0.2214(6) 0.5477(5) 0.0209(18) Uani 1 1 d . . .
C11 C 0.1505(6) 0.3095(6) 0.5277(5) 0.0216(18) Uani 1 1 d . . .
C12 C 0.1700(6) 0.4040(6) 0.4906(4) 0.0217(18) Uani 1 1 d U . .
C13 C 0.2739(5) 0.4497(6) 0.4733(5) 0.0207(18) Uani 1 1 d . . .
C14 C 0.2716(6) 0.4947(6) 0.3865(5) 0.0239(19) Uani 1 1 d . . .
C15 C 0.3520(5) 0.4964(5) 0.3247(5) 0.0180(17) Uani 1 1 d . . .
C16 C 0.4600(6) 0.4868(6) 0.3410(5) 0.0212(18) Uani 1 1 d . . .
C17 C 0.4912(5) 0.3597(6) 0.2441(4) 0.0165(16) Uani 1 1 d . . .
C18 C 0.5138(5) 0.2581(6) 0.2516(4) 0.0169(17) Uani 1 1 d . . .
C19 C 0.4534(5) 0.1974(6) 0.2168(4) 0.0165(16) Uani 1 1 d . . .
C20 C 0.4304(5) 0.1038(5) 0.2594(4) 0.0166(16) Uani 1 1 d . . .
C21 C 0.4518(6) 0.0849(6) 0.3417(5) 0.0222(18) Uani 1 1 d . . .
C22 C 0.3854(6) 0.0306(6) 0.3976(5) 0.0222(18) Uani 1 1 d . . .
C23 C 0.3563(6) 0.0592(6) 0.4745(4) 0.0208(17) Uani 1 1 d . . .
C24 C 0.3963(6) 0.1388(6) 0.4978(4) 0.0203(18) Uani 1 1 d . . .
C25 C 0.2477(6) 0.0534(6) 0.4976(4) 0.0217(18) Uani 1 1 d . . .
C26 C 0.1846(6) 0.1339(6) 0.5319(4) 0.0233(19) Uani 1 1 d . . .
C27 C 0.0828(6) 0.1638(7) 0.5106(5) 0.0239(19) Uani 1 1 d . . .
C28 C 0.0613(6) 0.2706(6) 0.5082(5) 0.0243(19) Uani 1 1 d . . .
C29 C -0.0095(5) 0.3249(6) 0.4588(5) 0.0217(18) Uani 1 1 d . . .
C30 C 0.0140(6) 0.4223(6) 0.4178(5) 0.0242(19) Uani 1 1 d . . .
C31 C 0.1073(6) 0.4531(6) 0.4329(5) 0.0203(18) Uani 1 1 d . . .
C32 C 0.1680(6) 0.5039(6) 0.3698(5) 0.0221(18) Uani 1 1 d . . .
C33 C 0.1450(6) 0.5209(6) 0.2920(5) 0.0227(19) Uani 1 1 d . . .
C34 C 0.2300(6) 0.5074(6) 0.2273(5) 0.0222(18) Uani 1 1 d . . .
C35 C 0.3328(6) 0.4823(6) 0.2465(5) 0.0198(17) Uani 1 1 d . . .
C36 C 0.4028(5) 0.4067(6) 0.2069(4) 0.0172(17) Uani 1 1 d . . .
C37 C 0.3691(5) 0.3545(6) 0.1508(4) 0.0170(17) Uani 1 1 d . . .
C38 C 0.3972(5) 0.2449(6) 0.1559(4) 0.0142(16) Uani 1 1 d . . .
C39 C 0.3360(5) 0.1875(6) 0.1241(4) 0.0160(16) Uani 1 1 d . . .
C40 C 0.3146(6) 0.0923(6) 0.1636(4) 0.0185(17) Uani 1 1 d . . .
C41 C 0.3518(6) 0.0559(6) 0.2341(5) 0.0204(18) Uani 1 1 d . . .
C42 C 0.2844(6) -0.0010(6) 0.2956(5) 0.0223(19) Uani 1 1 d . . .
C43 C 0.2984(6) -0.0061(6) 0.3749(5) 0.0218(18) Uani 1 1 d . . .
C44 C 0.2143(6) 0.0067(6) 0.4369(5) 0.0231(18) Uani 1 1 d . . .
C45 C 0.1111(6) 0.0275(6) 0.4197(5) 0.0226(18) Uani 1 1 d . . .
C46 C 0.0416(6) 0.1086(6) 0.4597(5) 0.0218(18) Uani 1 1 d . . .
C47 C -0.0395(6) 0.1617(6) 0.4200(4) 0.0220(18) Uani 1 1 d . . .
C48 C -0.0652(6) 0.2686(6) 0.4200(5) 0.025(2) Uani 1 1 d . . .
C49 C -0.1033(5) 0.3074(6) 0.3462(5) 0.0230(19) Uani 1 1 d . . .
C50 C -0.0809(5) 0.3990(6) 0.3090(5) 0.0230(18) Uani 1 1 d . . .
C51 C -0.0188(6) 0.4553(6) 0.3449(5) 0.0245(19) Uani 1 1 d . . .
C52 C 0.0446(6) 0.5055(6) 0.2811(5) 0.0229(18) Uani 1 1 d . . .
C53 C 0.0252(6) 0.4790(6) 0.2067(5) 0.0236(18) Uani 1 1 d . . .
C54 C 0.1047(6) 0.4634(6) 0.1457(5) 0.0241(18) Uani 1 1 d . . .
C55 C 0.2091(6) 0.4743(6) 0.1577(5) 0.0194(17) Uani 1 1 d . . .
C56 C 0.2793(6) 0.3961(6) 0.1190(4) 0.0199(17) Uani 1 1 d . . .
C57 C 0.2196(6) 0.3381(6) 0.0831(4) 0.0227(18) Uani 1 1 d . . .
C58 C 0.2491(6) 0.2344(6) 0.0844(5) 0.0202(17) Uani 1 1 d . . .
C59 C 0.1710(6) 0.1677(6) 0.0999(4) 0.0183(17) Uani 1 1 d . . .
C60 C 0.2120(6) 0.0795(6) 0.1481(5) 0.0209(18) Uani 1 1 d . . .
C61 C 0.1470(6) 0.0317(6) 0.2067(5) 0.0250(19) Uani 1 1 d . . .
C62 C 0.1828(6) -0.0060(6) 0.2811(5) 0.0228(18) Uani 1 1 d U . .
C63 C 0.0972(6) 0.0088(6) 0.3437(5) 0.0230(18) Uani 1 1 d . . .
C64 C 0.0087(6) 0.0594(6) 0.3070(5) 0.0256(19) Uani 1 1 d . . .
C65 C -0.0583(6) 0.1326(6) 0.3462(5) 0.0238(19) Uani 1 1 d . . .
C66 C -0.0988(6) 0.2232(6) 0.2989(5) 0.0247(19) Uani 1 1 d . . .
C67 C -0.0727(5) 0.2353(6) 0.2183(5) 0.0221(18) Uani 1 1 d . . .
C68 C -0.0485(6) 0.3333(6) 0.1773(5) 0.0240(18) Uani 1 1 d . . .
C69 C -0.0545(6) 0.4123(6) 0.2243(5) 0.0250(19) Uani 1 1 d . . .
C70 C 0.0366(6) 0.3148(6) 0.1156(5) 0.0242(18) Uani 1 1 d . . .
C71 C 0.1115(6) 0.3795(7) 0.0974(5) 0.0247(19) Uani 1 1 d . . .
C72 C 0.0677(6) 0.2057(6) 0.1148(5) 0.0234(19) Uani 1 1 d . . .
C73 C -0.0003(6) 0.1568(6) 0.1781(5) 0.0223(18) Uani 1 1 d . . .
C74 C 0.0391(6) 0.0703(6) 0.2222(5) 0.0242(19) Uani 1 1 d U . .
C75 C 0.5886(6) 0.5070(6) 0.2197(5) 0.0205(18) Uani 1 1 d . . .
C76 C 0.6726(6) 0.4785(6) 0.1640(5) 0.0245(19) Uani 1 1 d . . .
H76 H 0.7048 0.4103 0.1646 0.029 Uiso 1 1 calc R . .
C77 C 0.7087(6) 0.5517(6) 0.1075(5) 0.0264(19) Uani 1 1 d . . .
H77 H 0.7667 0.5351 0.0685 0.032 Uiso 1 1 calc R . .
C78 C 0.6583(6) 0.6505(7) 0.1089(5) 0.028(2) Uani 1 1 d . . .
H78 H 0.6816 0.7024 0.0706 0.034 Uiso 1 1 calc R . .
C79 C 0.5749(6) 0.6722(6) 0.1659(5) 0.0269(19) Uani 1 1 d . . .
N1 N 0.5399(5) 0.6011(5) 0.2214(4) 0.0225(15) Uani 1 1 d . . .
C80 C 0.5155(6) 0.7795(6) 0.1732(5) 0.029(2) Uani 1 1 d . . .
C81 C 0.5445(8) 0.8499(7) 0.0991(7) 0.055(3) Uani 1 1 d . . .
H81 H 0.5001 0.9151 0.1023 0.082 Uiso 1 1 calc R . .
H81A H 0.5353 0.8199 0.0520 0.082 Uiso 1 1 calc R . .
H81B H 0.6168 0.8600 0.0954 0.082 Uiso 1 1 calc R . .
C82 C 0.5393(10) 0.8206(8) 0.2455(8) 0.065(4) Uani 1 1 d . . .
H82 H 0.5247 0.7730 0.2925 0.097 Uiso 1 1 calc R . .
H82A H 0.4962 0.8858 0.2531 0.097 Uiso 1 1 calc R . .
H82B H 0.6123 0.8296 0.2376 0.097 Uiso 1 1 calc R . .
C83 C 0.3990(7) 0.7739(7) 0.1838(6) 0.040(2) Uani 1 1 d . . .
H83 H 0.3807 0.7253 0.2293 0.060 Uiso 1 1 calc R . .
H83A H 0.3818 0.7520 0.1357 0.060 Uiso 1 1 calc R . .
H83B H 0.3603 0.8406 0.1930 0.060 Uiso 1 1 calc R . .
C84 C 0.6654(5) 0.1243(5) 0.2622(5) 0.0161(16) Uani 1 1 d . . .
C85 C 0.7119(6) 0.0376(6) 0.3021(5) 0.0238(18) Uani 1 1 d . . .
H85 H 0.6933 0.0224 0.3577 0.029 Uiso 1 1 calc R . .
C86 C 0.7866(6) -0.0264(6) 0.2581(5) 0.0251(19) Uani 1 1 d . . .
H86 H 0.8206 -0.0861 0.2835 0.030 Uiso 1 1 calc R . .
C87 C 0.8106(6) -0.0030(6) 0.1787(5) 0.0264(19) Uani 1 1 d . . .
H87 H 0.8612 -0.0465 0.1482 0.032 Uiso 1 1 calc R . .
C88 C 0.7601(6) 0.0863(6) 0.1415(5) 0.0229(18) Uani 1 1 d . . .
C89 C 0.7774(6) 0.1174(7) 0.0523(5) 0.031(2) Uani 1 1 d . . .
C90 C 0.7911(7) 0.2295(7) 0.0360(5) 0.036(2) Uani 1 1 d . . .
H90 H 0.7306 0.2705 0.0628 0.054 Uiso 1 1 calc R . .
H90A H 0.7982 0.2494 -0.0213 0.054 Uiso 1 1 calc R . .
H90B H 0.8532 0.2402 0.0562 0.054 Uiso 1 1 calc R . .
C91 C 0.8711(7) 0.0568(8) 0.0088(6) 0.039(2) Uani 1 1 d . . .
H91 H 0.9330 0.0650 0.0304 0.059 Uiso 1 1 calc R . .
H91A H 0.8788 0.0808 -0.0479 0.059 Uiso 1 1 calc R . .
H91B H 0.8622 -0.0148 0.0157 0.059 Uiso 1 1 calc R . .
C92 C 0.6804(7) 0.1013(8) 0.0189(6) 0.041(2) Uani 1 1 d . . .
H92 H 0.6704 0.0301 0.0297 0.062 Uiso 1 1 calc R . .
H92A H 0.6894 0.1202 -0.0386 0.062 Uiso 1 1 calc R . .
H92B H 0.6198 0.1435 0.0443 0.062 Uiso 1 1 calc R . .
C93 C 0.1407(7) -0.2338(7) 0.3272(7) 0.045(3) Uani 1 1 d . . .
C94 C 0.1322(7) 0.2977(7) 0.8187(6) 0.037(2) Uani 1 1 d . . .
C95 C 0.5000 0.5000 0.0000 0.034(3) Uani 1 2 d S . .
N2 N 0.6890(5) 0.1483(5) 0.1849(4) 0.0219(15) Uani 1 1 d . . .

loop_
_atom_site_aniso_label
_atom_site_aniso_U_11
_atom_site_aniso_U_22
_atom_site_aniso_U_33
_atom_site_aniso_U_23
_atom_site_aniso_U_13
_atom_site_aniso_U_12
S1 0.0384(13) 0.0292(13) 0.0470(15) -0.0071(11) 0.0022(11) -0.0131(10)
S2 0.073(2) 0.0315(16) 0.118(3) -0.0103(17) -0.047(2) -0.0162(14)
S3 0.0512(16) 0.0480(16) 0.0342(14) -0.0021(12) 0.0020(12) -0.0142(13)
S4 0.0339(13) 0.0438(15) 0.0368(14) -0.0105(11) 0.0016(10) -0.0054(11)
S5 0.0446(15) 0.0423(16) 0.0614(18) -0.0146(13) 0.0013(13) -0.0100(12)
O1 0.022(3) 0.023(3) 0.028(3) -0.011(3) 0.005(2) -0.012(2)
O2 0.017(3) 0.026(3) 0.025(3) -0.009(2) 0.005(2) -0.009(2)
O3 0.023(3) 0.039(4) 0.020(3) -0.013(3) 0.008(2) -0.020(3)
O4 0.018(3) 0.036(4) 0.035(3) -0.011(3) -0.005(2) -0.010(3)
O5 0.028(3) 0.034(3) 0.022(3) -0.013(3) 0.002(3) -0.010(3)
C1 0.008(3) 0.020(4) 0.022(4) -0.008(3) 0.003(3) -0.002(3)
C2 0.014(4) 0.037(5) 0.024(4) -0.012(4) 0.002(3) -0.015(4)
C3 0.012(4) 0.025(5) 0.023(4) -0.009(3) 0.001(3) -0.008(3)
C4 0.010(4) 0.022(4) 0.026(4) -0.005(3) -0.002(3) -0.007(3)
C5 0.011(4) 0.019(4) 0.024(4) -0.002(3) -0.001(3) -0.004(3)
C6 0.012(4) 0.027(4) 0.022(4) -0.004(3) -0.002(3) -0.008(3)
C7 0.020(4) 0.029(5) 0.031(5) 0.000(4) -0.006(4) -0.013(4)
C8 0.018(4) 0.037(5) 0.021(4) -0.001(4) -0.002(3) -0.017(4)
C9 0.028(4) 0.026(5) 0.021(4) -0.005(4) -0.001(3) -0.015(4)
C10 0.017(4) 0.028(5) 0.018(4) -0.007(4) 0.003(3) -0.008(3)
C11 0.016(4) 0.031(5) 0.018(4) -0.013(4) 0.005(3) -0.008(3)
C12 0.015(4) 0.034(4) 0.017(4) -0.016(3) 0.009(3) -0.010(3)
C13 0.011(4) 0.032(5) 0.020(4) -0.011(4) 0.005(3) -0.010(3)
C14 0.020(4) 0.012(4) 0.041(5) -0.014(4) 0.002(4) -0.006(3)
C15 0.014(4) 0.011(4) 0.027(4) -0.003(3) 0.007(3) -0.005(3)
C16 0.023(4) 0.014(4) 0.029(5) -0.007(3) 0.001(3) -0.010(3)
C17 0.012(4) 0.020(4) 0.021(4) -0.003(3) -0.002(3) -0.011(3)
C18 0.010(4) 0.028(5) 0.016(4) -0.007(3) 0.002(3) -0.009(3)
C19 0.017(4) 0.019(4) 0.013(4) -0.006(3) 0.006(3) -0.006(3)
C20 0.016(4) 0.015(4) 0.019(4) -0.006(3) 0.006(3) -0.005(3)
C21 0.011(4) 0.022(4) 0.035(5) -0.013(4) 0.004(3) -0.006(3)
C22 0.021(4) 0.010(4) 0.036(5) 0.003(3) -0.005(4) -0.006(3)
C23 0.024(4) 0.021(4) 0.017(4) 0.007(3) -0.004(3) -0.009(3)
C24 0.016(4) 0.029(5) 0.016(4) -0.003(3) 0.004(3) -0.010(3)
C25 0.020(4) 0.030(5) 0.016(4) -0.001(4) 0.005(3) -0.014(4)
C26 0.023(4) 0.037(5) 0.012(4) -0.003(4) 0.007(3) -0.017(4)
C27 0.019(4) 0.041(5) 0.016(4) -0.003(4) 0.001(3) -0.021(4)
C28 0.019(4) 0.032(5) 0.025(5) -0.013(4) 0.006(3) -0.015(4)
C29 0.010(4) 0.037(5) 0.020(4) -0.012(4) 0.005(3) -0.008(3)
C30 0.016(4) 0.026(5) 0.031(5) -0.015(4) 0.004(3) -0.004(3)
C31 0.013(4) 0.022(4) 0.025(4) -0.013(4) 0.004(3) -0.001(3)
C32 0.016(4) 0.013(4) 0.037(5) -0.012(4) 0.007(3) -0.006(3)
C33 0.013(4) 0.016(4) 0.038(5) -0.013(4) 0.005(3) -0.002(3)
C34 0.020(4) 0.014(4) 0.034(5) -0.002(4) -0.001(3) -0.007(3)
C35 0.018(4) 0.018(4) 0.023(4) -0.002(3) 0.003(3) -0.010(3)
C36 0.011(4) 0.019(4) 0.021(4) -0.008(3) 0.006(3) -0.007(3)
C37 0.012(4) 0.025(4) 0.015(4) -0.007(3) 0.005(3) -0.010(3)
C38 0.015(4) 0.021(4) 0.006(4) 0.000(3) 0.005(3) -0.009(3)
C39 0.015(4) 0.026(4) 0.007(4) -0.008(3) 0.006(3) -0.006(3)
C40 0.022(4) 0.019(4) 0.017(4) -0.008(3) -0.002(3) -0.008(3)
C41 0.020(4) 0.018(4) 0.025(4) -0.013(3) 0.010(3) -0.011(3)
C42 0.016(4) 0.015(4) 0.035(5) -0.010(4) 0.011(3) -0.007(3)
C43 0.020(4) 0.013(4) 0.030(5) -0.005(3) 0.009(3) -0.007(3)
C44 0.025(4) 0.014(4) 0.032(5) 0.002(3) -0.004(4) -0.010(3)
C45 0.023(4) 0.020(4) 0.027(5) 0.000(4) 0.003(3) -0.017(3)
C46 0.019(4) 0.022(4) 0.027(4) -0.006(4) 0.003(3) -0.015(3)
C47 0.015(4) 0.033(5) 0.017(4) -0.004(4) 0.009(3) -0.013(4)
C48 0.010(4) 0.033(5) 0.035(5) -0.015(4) 0.009(3) -0.014(3)
C49 0.008(4) 0.037(5) 0.024(4) -0.010(4) 0.003(3) -0.006(3)
C50 0.008(4) 0.028(5) 0.034(5) -0.009(4) -0.002(3) 0.000(3)
C51 0.009(4) 0.028(5) 0.036(5) -0.016(4) 0.011(3) -0.005(3)
C52 0.014(4) 0.019(4) 0.034(5) -0.005(4) 0.001(3) 0.001(3)
C53 0.014(4) 0.024(4) 0.030(5) -0.001(4) 0.002(3) -0.001(3)
C54 0.021(4) 0.018(4) 0.033(5) 0.001(4) -0.005(4) -0.003(3)
C55 0.020(4) 0.018(4) 0.021(4) 0.000(3) 0.000(3) -0.007(3)
C56 0.019(4) 0.024(4) 0.018(4) -0.001(3) 0.003(3) -0.013(3)
C57 0.023(4) 0.035(5) 0.013(4) -0.005(4) 0.001(3) -0.015(4)
C58 0.019(4) 0.026(5) 0.019(4) -0.004(3) -0.004(3) -0.009(3)
C59 0.019(4) 0.021(4) 0.017(4) -0.008(3) -0.001(3) -0.007(3)
C60 0.020(4) 0.022(4) 0.024(4) -0.008(3) 0.001(3) -0.010(3)
C61 0.024(4) 0.022(4) 0.034(5) -0.011(4) 0.002(4) -0.017(4)
C62 0.026(4) 0.009(4) 0.036(5) -0.004(3) -0.001(3) -0.012(3)
C63 0.021(4) 0.013(4) 0.037(5) -0.004(4) 0.001(4) -0.012(3)
C64 0.017(4) 0.030(5) 0.035(5) -0.011(4) -0.002(4) -0.016(4)
C65 0.013(4) 0.034(5) 0.026(5) -0.007(4) 0.008(3) -0.017(4)
C66 0.009(4) 0.031(5) 0.038(5) -0.007(4) -0.003(3) -0.012(3)
C67 0.007(4) 0.033(5) 0.029(5) -0.008(4) -0.006(3) -0.006(3)
C68 0.017(4) 0.032(5) 0.025(5) -0.004(4) -0.004(3) -0.008(4)
C69 0.011(4) 0.027(5) 0.038(5) -0.004(4) -0.008(3) -0.002(3)
C70 0.018(4) 0.030(5) 0.028(5) -0.002(4) -0.008(3) -0.009(4)
C71 0.022(4) 0.036(5) 0.018(4) -0.001(4) -0.001(3) -0.013(4)
C72 0.016(4) 0.032(5) 0.026(5) -0.011(4) -0.003(3) -0.008(4)
C73 0.019(4) 0.030(5) 0.023(4) -0.012(4) 0.000(3) -0.014(4)
C74 0.025(4) 0.020(4) 0.034(5) -0.004(3) -0.010(3) -0.016(3)
C75 0.016(4) 0.022(4) 0.027(5) -0.008(4) 0.000(3) -0.013(3)
C76 0.023(4) 0.017(4) 0.034(5) -0.007(4) 0.004(4) -0.009(3)
C77 0.025(4) 0.028(5) 0.026(5) -0.003(4) 0.004(4) -0.008(4)
C78 0.027(5) 0.031(5) 0.027(5) -0.001(4) 0.002(4) -0.012(4)
C79 0.019(4) 0.025(5) 0.040(5) -0.009(4) -0.005(4) -0.005(4)
N1 0.021(3) 0.019(4) 0.029(4) -0.006(3) 0.004(3) -0.010(3)
C80 0.030(5) 0.016(4) 0.039(5) 0.000(4) -0.002(4) -0.004(4)
C81 0.029(5) 0.027(6) 0.093(9) 0.016(6) 0.012(5) 0.002(4)
C82 0.072(8) 0.024(6) 0.108(11) -0.029(6) -0.045(7) 0.014(5)
C83 0.029(5) 0.023(5) 0.064(7) -0.008(5) 0.002(5) -0.001(4)
C84 0.010(4) 0.014(4) 0.027(5) -0.003(3) -0.008(3) -0.005(3)
C85 0.018(4) 0.021(4) 0.034(5) 0.002(4) -0.008(4) -0.007(3)
C86 0.018(4) 0.022(4) 0.035(5) -0.004(4) -0.006(4) 0.000(3)
C87 0.018(4) 0.019(4) 0.044(6) -0.009(4) -0.006(4) -0.002(3)
C88 0.012(4) 0.026(5) 0.034(5) -0.011(4) -0.004(3) -0.005(3)
C89 0.022(4) 0.036(5) 0.039(5) -0.015(4) 0.004(4) -0.012(4)
C90 0.039(5) 0.045(6) 0.025(5) -0.006(4) 0.000(4) -0.011(5)
C91 0.032(5) 0.051(6) 0.037(6) -0.015(5) 0.002(4) -0.009(5)
C92 0.032(5) 0.062(7) 0.035(6) -0.013(5) -0.009(4) -0.011(5)
C93 0.036(5) 0.026(5) 0.079(8) -0.013(5) -0.007(5) -0.016(4)
C94 0.036(5) 0.027(5) 0.052(6) -0.014(4) -0.015(4) -0.002(4)
C95 0.030(7) 0.047(8) 0.025(7) -0.013(6) 0.014(5) -0.020(6)
N2 0.012(3) 0.023(4) 0.033(4) -0.011(3) -0.002(3) -0.006(3)

loop_
_atom_type_symbol
_atom_type_description
_atom_type_scat_dispersion_real
_atom_type_scat_dispersion_imag
_atom_type_scat_source
C C 0.0033 0.0016 'International Tables Vol C Tables 4.2.6.8 and 6.1.1.4'
N N 0.0061 0.0033 'International Tables Vol C Tables 4.2.6.8 and 6.1.1.4'
O O 0.0106 0.0060 'International Tables Vol C Tables 4.2.6.8 and 6.1.1.4'
S S 0.1246 0.1234 'International Tables Vol C Tables 4.2.6.8 and 6.1.1.4'
H H 0.0000 0.0000 'International Tables Vol C Tables 4.2.6.8 and 6.1.1.4'

loop_
_geom_angle_atom_site_label_1
_geom_angle_atom_site_label_2
_geom_angle_atom_site_label_3
_geom_angle
_geom_angle_site_symmetry_1
_geom_angle_site_symmetry_3
_geom_angle_publ_flag
C8 O2 C13 122.8(6) . . ?
C8 O3 H3 109.5 . . ?
C13 O5 H5 109.5 . . ?
C2 C1 C17 112.2(6) . . ?
C2 C1 C75 110.9(6) . . ?
C17 C1 C75 108.7(6) . . ?
C2 C1 C16 110.3(6) . . ?
C17 C1 C16 107.4(6) . . ?
C75 C1 C16 107.0(6) . . ?
C3 C2 C1 124.1(7) . . ?
C3 C2 H2 117.9 . . ?
C1 C2 H2 117.9 . . ?
C2 C3 C4 124.0(8) . . ?
C2 C3 H3A 118.0 . . ?
C4 C3 H3A 118.0 . . ?
C18 C4 C3 112.7(7) . . ?
C18 C4 C84 109.8(6) . . ?
C3 C4 C84 108.1(6) . . ?
C18 C4 C5 103.6(6) . . ?
C3 C4 C5 112.0(6) . . ?
C84 C4 C5 110.7(6) . . ?
C6 C5 C21 119.8(6) . . ?
C6 C5 C4 125.3(6) . . ?
C21 C5 C4 113.0(6) . . ?
C5 C6 C24 119.1(6) . . ?
C5 C6 C7 135.7(7) . . ?
C24 C6 C7 101.6(6) . . ?
O4 C7 C6 130.9(7) . . ?
O4 C7 C8 123.2(7) . . ?
C6 C7 C8 105.4(6) . . ?
O3 C8 O2 115.7(7) . . ?
O3 C8 C9 113.0(6) . . ?
O2 C8 C9 109.4(6) . . ?
O3 C8 C7 116.8(6) . . ?
O2 C8 C7 98.7(6) . . ?
C9 C8 C7 101.4(7) . . ?
C10 C9 C24 119.2(7) . . ?
C10 C9 C8 126.3(8) . . ?
C24 C9 C8 109.1(7) . . ?
C9 C10 C26 117.9(7) . . ?
C9 C10 C11 127.0(7) . . ?
C26 C10 C11 106.1(7) . . ?
C12 C11 C28 116.8(7) . . ?
C12 C11 C10 127.9(7) . . ?
C28 C11 C10 107.0(7) . . ?
C11 C12 C31 118.7(7) . . ?
C11 C12 C13 129.2(8) . . ?
C31 C12 C13 107.1(7) . . ?
O5 C13 O2 113.1(6) . . ?
O5 C13 C14 114.0(7) . . ?
O2 C13 C14 103.0(6) . . ?
O5 C13 C12 110.5(6) . . ?
O2 C13 C12 115.0(6) . . ?
C14 C13 C12 100.4(6) . . ?
C15 C14 C32 119.5(8) . . ?
C15 C14 C13 128.7(7) . . ?
C32 C14 C13 108.6(7) . . ?
C14 C15 C35 118.4(7) . . ?
C14 C15 C16 120.2(8) . . ?
C35 C15 C16 119.7(6) . . ?
O1 C16 C15 121.9(7) . . ?
O1 C16 C1 121.4(7) . . ?
C15 C16 C1 116.7(6) . . ?
C18 C17 C36 119.4(6) . . ?
C18 C17 C1 123.2(7) . . ?
C36 C17 C1 116.8(6) . . ?
C17 C18 C19 119.6(7) . . ?
C17 C18 C4 122.7(6) . . ?
C19 C18 C4 116.8(7) . . ?
C38 C19 C20 121.2(7) . . ?
C38 C19 C18 118.2(7) . . ?
C20 C19 C18 118.2(7) . . ?
C19 C20 C41 117.4(7) . . ?
C19 C20 C21 116.8(6) . . ?
C41 C20 C21 120.6(6) . . ?
C22 C21 C5 117.1(7) . . ?
C22 C21 C20 118.2(7) . . ?
C5 C21 C20 121.1(7) . . ?
C23 C22 C21 120.2(7) . . ?
C23 C22 C43 108.0(7) . . ?
C21 C22 C43 121.1(8) . . ?
C24 C23 C22 120.4(7) . . ?
C24 C23 C25 118.2(7) . . ?
C22 C23 C25 108.4(7) . . ?
C23 C24 C9 122.4(7) . . ?
C23 C24 C6 118.6(7) . . ?
C9 C24 C6 112.0(7) . . ?
C26 C25 C44 120.0(7) . . ?
C26 C25 C23 119.1(7) . . ?
C44 C25 C23 107.3(6) . . ?
C25 C26 C27 119.0(7) . . ?
C25 C26 C10 121.6(7) . . ?
C27 C26 C10 110.0(8) . . ?
C28 C27 C46 121.9(8) . . ?
C28 C27 C26 107.5(7) . . ?
C46 C27 C26 122.1(8) . . ?
C27 C28 C29 119.7(7) . . ?
C27 C28 C11 109.1(7) . . ?
C29 C28 C11 124.8(7) . . ?
C48 C29 C28 118.1(8) . . ?
C48 C29 C30 116.8(8) . . ?
C28 C29 C30 117.7(7) . . ?
C51 C30 C31 118.1(7) . . ?
C51 C30 C29 119.6(7) . . ?
C31 C30 C29 115.4(7) . . ?
C32 C31 C12 110.2(7) . . ?
C32 C31 C30 118.6(7) . . ?
C12 C31 C30 125.7(7) . . ?
C33 C32 C31 123.3(7) . . ?
C33 C32 C14 121.9(7) . . ?
C31 C32 C14 109.6(8) . . ?
C32 C33 C52 116.7(7) . . ?
C32 C33 C34 118.0(7) . . ?
C52 C33 C34 119.4(7) . . ?
C55 C34 C35 118.1(7) . . ?
C55 C34 C33 117.4(7) . . ?
C35 C34 C33 118.2(8) . . ?
C36 C35 C34 119.5(7) . . ?
C36 C35 C15 115.6(7) . . ?
C34 C35 C15 119.4(7) . . ?
C35 C36 C37 119.8(7) . . ?
C35 C36 C17 117.8(7) . . ?
C37 C36 C17 118.6(7) . . ?
C56 C37 C36 118.9(7) . . ?
C56 C37 C38 117.9(6) . . ?
C36 C37 C38 117.2(7) . . ?
C19 C38 C39 118.3(7) . . ?
C19 C38 C37 118.5(6) . . ?
C39 C38 C37 118.4(7) . . ?
C38 C39 C40 120.1(7) . . ?
C38 C39 C58 122.1(7) . . ?
C40 C39 C58 109.1(6) . . ?
C41 C40 C39 120.4(6) . . ?
C41 C40 C60 123.3(7) . . ?
C39 C40 C60 106.7(7) . . ?
C40 C41 C20 119.8(7) . . ?
C40 C41 C42 117.5(7) . . ?
C20 C41 C42 118.3(7) . . ?
C43 C42 C62 116.6(7) . . ?
C43 C42 C41 119.0(7) . . ?
C62 C42 C41 117.7(8) . . ?
C42 C43 C44 122.1(7) . . ?
C42 C43 C22 121.6(7) . . ?
C44 C43 C22 108.2(7) . . ?
C43 C44 C45 120.4(8) . . ?
C43 C44 C25 107.6(7) . . ?
C45 C44 C25 122.2(7) . . ?
C63 C45 C44 116.0(7) . . ?
C63 C45 C46 119.4(8) . . ?
C44 C45 C46 117.3(7) . . ?
C47 C46 C27 116.8(7) . . ?
C47 C46 C45 117.6(7) . . ?
C27 C46 C45 118.3(7) . . ?
C46 C47 C48 120.7(7) . . ?
C46 C47 C65 121.3(7) . . ?
C48 C47 C65 109.0(8) . . ?
C29 C48 C47 121.1(8) . . ?
C29 C48 C49 122.3(8) . . ?
C47 C48 C49 107.7(7) . . ?
C50 C49 C48 119.9(7) . . ?
C50 C49 C66 119.5(7) . . ?
C48 C49 C66 108.6(7) . . ?
C49 C50 C69 120.1(7) . . ?
C49 C50 C51 118.8(8) . . ?
C69 C50 C51 109.3(7) . . ?
C30 C51 C52 122.1(7) . . ?
C30 C51 C50 122.4(8) . . ?
C52 C51 C50 106.9(7) . . ?
C33 C52 C51 119.3(8) . . ?
C33 C52 C53 121.3(7) . . ?
C51 C52 C53 109.1(7) . . ?
C54 C53 C52 120.1(7) . . ?
C54 C53 C69 120.5(7) . . ?
C52 C53 C69 107.6(7) . . ?
C53 C54 C55 118.9(8) . . ?
C53 C54 C71 120.4(7) . . ?
C55 C54 C71 108.5(7) . . ?
C34 C55 C56 120.4(7) . . ?
C34 C55 C54 122.6(7) . . ?
C56 C55 C54 107.4(6) . . ?
C37 C56 C55 119.2(7) . . ?
C37 C56 C57 123.6(7) . . ?
C55 C56 C57 108.1(7) . . ?
C58 C57 C56 118.4(7) . . ?
C58 C57 C71 120.3(7) . . ?
C56 C57 C71 109.6(7) . . ?
C57 C58 C59 119.7(7) . . ?
C57 C58 C39 119.2(7) . . ?
C59 C58 C39 108.4(7) . . ?
C72 C59 C58 120.8(7) . . ?
C72 C59 C60 119.7(7) . . ?
C58 C59 C60 106.6(7) . . ?
C61 C60 C59 119.9(7) . . ?
C61 C60 C40 119.3(7) . . ?
C59 C60 C40 109.3(6) . . ?
C60 C61 C74 120.7(8) . . ?
C60 C61 C62 118.8(7) . . ?
C74 C61 C62 108.7(7) . . ?
C42 C62 C63 119.7(7) . . ?
C42 C62 C61 122.9(7) . . ?
C63 C62 C61 108.2(7) . . ?
C45 C63 C62 121.6(7) . . ?
C45 C63 C64 121.6(7) . . ?
C62 C63 C64 107.2(7) . . ?
C65 C64 C74 122.1(8) . . ?
C65 C64 C63 118.4(7) . . ?
C74 C64 C63 108.4(7) . . ?
C64 C65 C47 121.2(8) . . ?
C64 C65 C66 117.9(7) . . ?
C47 C65 C66 108.4(7) . . ?
C67 C66 C65 121.5(7) . . ?
C67 C66 C49 120.5(8) . . ?
C65 C66 C49 106.3(7) . . ?
C66 C67 C73 119.5(8) . . ?
C66 C67 C68 120.8(7) . . ?
C73 C67 C68 106.7(7) . . ?
C69 C68 C70 120.6(7) . . ?
C69 C68 C67 117.1(7) . . ?
C70 C68 C67 108.4(7) . . ?
C68 C69 C50 122.0(8) . . ?
C68 C69 C53 118.8(7) . . ?
C50 C69 C53 107.0(7) . . ?
C71 C70 C68 120.7(7) . . ?
C71 C70 C72 119.6(7) . . ?
C68 C70 C72 109.1(7) . . ?
C70 C71 C57 119.9(8) . . ?
C70 C71 C54 118.8(7) . . ?
C57 C71 C54 106.2(6) . . ?
C59 C72 C73 120.3(8) . . ?
C59 C72 C70 119.7(7) . . ?
C73 C72 C70 107.2(7) . . ?
C74 C73 C72 119.5(7) . . ?
C74 C73 C67 119.7(7) . . ?
C72 C73 C67 108.5(7) . . ?
C73 C74 C61 119.8(7) . . ?
C73 C74 C64 119.3(7) . . ?
C61 C74 C64 107.4(7) . . ?
N1 C75 C76 123.5(7) . . ?
N1 C75 C1 115.8(6) . . ?
C76 C75 C1 120.6(7) . . ?
C77 C76 C75 118.3(8) . . ?
C77 C76 H76 120.9 . . ?
C75 C76 H76 120.9 . . ?
C76 C77 C78 118.6(7) . . ?
C76 C77 H77 120.7 . . ?
C78 C77 H77 120.7 . . ?
C79 C78 C77 119.4(8) . . ?
C79 C78 H78 120.3 . . ?
C77 C78 H78 120.3 . . ?
N1 C79 C78 122.2(8) . . ?
N1 C79 C80 114.7(7) . . ?
C78 C79 C80 123.2(8) . . ?
C75 N1 C79 118.0(7) . . ?
C82 C80 C81 109.7(9) . . ?
C82 C80 C83 108.7(8) . . ?
C81 C80 C83 109.1(8) . . ?
C82 C80 C79 109.6(8) . . ?
C81 C80 C79 110.9(7) . . ?
C83 C80 C79 108.7(7) . . ?
C80 C81 H81 109.5 . . ?
C80 C81 H81A 109.5 . . ?
H81 C81 H81A 109.5 . . ?
C80 C81 H81B 109.5 . . ?
H81 C81 H81B 109.5 . . ?
H81A C81 H81B 109.5 . . ?
C80 C82 H82 109.5 . . ?
C80 C82 H82A 109.5 . . ?
H82 C82 H82A 109.5 . . ?
C80 C82 H82B 109.5 . . ?
H82 C82 H82B 109.5 . . ?
H82A C82 H82B 109.5 . . ?
C80 C83 H83 109.5 . . ?
C80 C83 H83A 109.5 . . ?
H83 C83 H83A 109.5 . . ?
C80 C83 H83B 109.5 . . ?
H83 C83 H83B 109.5 . . ?
H83A C83 H83B 109.5 . . ?
N2 C84 C85 123.0(7) . . ?
N2 C84 C4 115.5(7) . . ?
C85 C84 C4 121.4(7) . . ?
C84 C85 C86 117.9(8) . . ?
C84 C85 H85 121.1 . . ?
C86 C85 H85 121.1 . . ?
C87 C86 C85 119.6(8) . . ?
C87 C86 H86 120.2 . . ?
C85 C86 H86 120.2 . . ?
C86 C87 C88 119.8(7) . . ?
C86 C87 H87 120.1 . . ?
C88 C87 H87 120.1 . . ?
N2 C88 C87 120.0(8) . . ?
N2 C88 C89 115.7(7) . . ?
C87 C88 C89 124.2(7) . . ?
C91 C89 C88 113.2(8) . . ?
C91 C89 C90 108.0(7) . . ?
C88 C89 C90 110.4(7) . . ?
C91 C89 C92 108.8(7) . . ?
C88 C89 C92 107.5(7) . . ?
C90 C89 C92 108.9(8) . . ?
C89 C90 H90 109.5 . . ?
C89 C90 H90A 109.5 . . ?
H90 C90 H90A 109.5 . . ?
C89 C90 H90B 109.5 . . ?
H90 C90 H90B 109.5 . . ?
H90A C90 H90B 109.5 . . ?
C89 C91 H91 109.5 . . ?
C89 C91 H91A 109.5 . . ?
H91 C91 H91A 109.5 . . ?
C89 C91 H91B 109.5 . . ?
H91 C91 H91B 109.5 . . ?
H91A C91 H91B 109.5 . . ?
C89 C92 H92 109.5 . . ?
C89 C92 H92A 109.5 . . ?
H92 C92 H92A 109.5 . . ?
C89 C92 H92B 109.5 . . ?
H92 C92 H92B 109.5 . . ?
H92A C92 H92B 109.5 . . ?
S1 C93 S2 179.8(7) . . ?
S4 C94 S3 179.2(7) . . ?
S5 C95 S5 180.00(18) . 2_665 ?
C84 N2 C88 119.7(7) . . ?

loop_
_geom_bond_atom_site_label_1
_geom_bond_atom_site_label_2
_geom_bond_distance
_geom_bond_site_symmetry_2
_geom_bond_publ_flag
S1 C93 1.541(11) . ?
S2 C93 1.568(11) . ?
S3 C94 1.556(11) . ?
S4 C94 1.542(11) . ?
S5 C95 1.536(3) . ?
O1 C16 1.237(9) . ?
O2 C8 1.433(10) . ?
O2 C13 1.443(9) . ?
O3 C8 1.357(9) . ?
O3 H3 0.8400 . ?
O4 C7 1.210(9) . ?
O5 C13 1.388(9) . ?
O5 H5 0.8400 . ?
C1 C2 1.504(11) . ?
C1 C17 1.524(10) . ?
C1 C75 1.541(11) . ?
C1 C16 1.543(10) . ?
C2 C3 1.312(12) . ?
C2 H2 0.9500 . ?
C3 C4 1.512(10) . ?
C3 H3A 0.9500 . ?
C4 C18 1.506(11) . ?
C4 C84 1.541(10) . ?
C4 C5 1.544(10) . ?
C5 C6 1.377(11) . ?
C5 C21 1.466(10) . ?
C6 C24 1.449(10) . ?
C6 C7 1.521(11) . ?
C7 C8 1.585(11) . ?
C8 C9 1.507(11) . ?
C9 C10 1.396(11) . ?
C9 C24 1.415(11) . ?
C10 C26 1.447(11) . ?
C10 C11 1.472(12) . ?
C11 C12 1.394(12) . ?
C11 C28 1.466(10) . ?
C12 C31 1.431(12) . ?
C12 C13 1.565(10) . ?
C13 C14 1.540(12) . ?
C14 C15 1.375(11) . ?
C14 C32 1.431(11) . ?
C15 C35 1.446(11) . ?
C15 C16 1.486(11) . ?
C17 C18 1.350(11) . ?
C17 C36 1.447(11) . ?
C18 C19 1.466(10) . ?
C19 C38 1.413(11) . ?
C19 C20 1.428(11) . ?
C20 C41 1.456(10) . ?
C20 C21 1.468(12) . ?
C21 C22 1.409(11) . ?
C22 C23 1.396(11) . ?
C22 C43 1.448(11) . ?
C23 C24 1.395(11) . ?
C23 C25 1.441(11) . ?
C25 C26 1.389(11) . ?
C25 C44 1.441(11) . ?
C26 C27 1.439(12) . ?
C27 C28 1.419(12) . ?
C27 C46 1.433(10) . ?
C28 C29 1.424(12) . ?
C29 C48 1.422(10) . ?
C29 C30 1.465(12) . ?
C30 C51 1.391(12) . ?
C30 C31 1.435(11) . ?
C31 C32 1.411(11) . ?
C32 C33 1.402(12) . ?
C33 C52 1.424(11) . ?
C33 C34 1.452(11) . ?
C34 C55 1.406(11) . ?
C34 C35 1.433(11) . ?
C35 C36 1.422(10) . ?
C36 C37 1.424(10) . ?
C37 C56 1.399(11) . ?
C37 C38 1.460(11) . ?
C38 C39 1.413(10) . ?
C39 C40 1.423(11) . ?
C39 C58 1.455(11) . ?
C40 C41 1.385(12) . ?
C40 C60 1.467(10) . ?
C41 C42 1.485(10) . ?
C42 C43 1.395(12) . ?
C42 C62 1.423(11) . ?
C43 C44 1.415(11) . ?
C44 C45 1.425(11) . ?
C45 C63 1.403(11) . ?
C45 C46 1.474(11) . ?
C46 C47 1.417(12) . ?
C47 C48 1.427(12) . ?
C47 C65 1.439(11) . ?
C48 C49 1.448(12) . ?
C49 C50 1.370(12) . ?
C49 C66 1.462(11) . ?
C50 C69 1.433(12) . ?
C50 C51 1.451(11) . ?
C51 C52 1.434(11) . ?
C52 C53 1.440(11) . ?
C53 C54 1.368(11) . ?
C53 C69 1.463(11) . ?
C54 C55 1.464(11) . ?
C54 C71 1.465(11) . ?
C55 C56 1.441(11) . ?
C56 C57 1.444(10) . ?
C57 C58 1.389(12) . ?
C57 C71 1.445(11) . ?
C58 C59 1.447(10) . ?
C59 C72 1.378(11) . ?
C59 C60 1.447(12) . ?
C60 C61 1.377(11) . ?
C61 C74 1.435(12) . ?
C61 C62 1.441(12) . ?
C62 C63 1.435(11) . ?
C63 C64 1.457(12) . ?
C64 C65 1.380(11) . ?
C64 C74 1.439(12) . ?
C65 C66 1.459(12) . ?
C66 C67 1.366(12) . ?
C67 C73 1.469(11) . ?
C67 C68 1.474(12) . ?
C68 C69 1.397(11) . ?
C68 C70 1.427(11) . ?
C70 C71 1.395(11) . ?
C70 C72 1.465(12) . ?
C72 C73 1.454(11) . ?
C73 C74 1.389(12) . ?
C75 N1 1.331(10) . ?
C75 C76 1.380(11) . ?
C76 C77 1.380(11) . ?
C76 H76 0.9500 . ?
C77 C78 1.393(12) . ?
C77 H77 0.9500 . ?
C78 C79 1.371(11) . ?
C78 H78 0.9500 . ?
C79 N1 1.346(11) . ?
C79 C80 1.543(11) . ?
C80 C82 1.514(14) . ?
C80 C81 1.523(13) . ?
C80 C83 1.537(12) . ?
C81 H81 0.9800 . ?
C81 H81A 0.9800 . ?
C81 H81B 0.9800 . ?
C82 H82 0.9800 . ?
C82 H82A 0.9800 . ?
C82 H82B 0.9800 . ?
C83 H83 0.9800 . ?
C83 H83A 0.9800 . ?
C83 H83B 0.9800 . ?
C84 N2 1.322(10) . ?
C84 C85 1.390(11) . ?
C85 C86 1.393(11) . ?
C85 H85 0.9500 . ?
C86 C87 1.355(12) . ?
C86 H86 0.9500 . ?
C87 C88 1.415(12) . ?
C87 H87 0.9500 . ?
C88 N2 1.348(10) . ?
C88 C89 1.526(13) . ?
C89 C91 1.514(12) . ?
C89 C90 1.535(13) . ?
C89 C92 1.545(12) . ?
C90 H90 0.9800 . ?
C90 H90A 0.9800 . ?
C90 H90B 0.9800 . ?
C91 H91 0.9800 . ?
C91 H91A 0.9800 . ?
C91 H91B 0.9800 . ?
C92 H92 0.9800 . ?
C92 H92A 0.9800 . ?
C92 H92B 0.9800 . ?
C95 S5 1.536(3) 2_665 ?

loop_
_geom_torsion_atom_site_label_1
_geom_torsion_atom_site_label_2
_geom_torsion_atom_site_label_3
_geom_torsion_atom_site_label_4
_geom_torsion
_geom_torsion_site_symmetry_1
_geom_torsion_site_symmetry_2
_geom_torsion_site_symmetry_3
_geom_torsion_site_symmetry_4
_geom_torsion_publ_flag
C17 C1 C2 C3 -7.7(10) . . . . ?
C75 C1 C2 C3 -129.5(8) . . . . ?
C16 C1 C2 C3 112.1(8) . . . . ?
C1 C2 C3 C4 2.9(12) . . . . ?
C2 C3 C4 C18 6.3(10) . . . . ?
C2 C3 C4 C84 127.8(8) . . . . ?
C2 C3 C4 C5 -110.0(9) . . . . ?
C18 C4 C5 C6 -108.8(8) . . . . ?
C3 C4 C5 C6 12.8(11) . . . . ?
C84 C4 C5 C6 133.5(8) . . . . ?
C18 C4 C5 C21 55.2(8) . . . . ?
C3 C4 C5 C21 176.9(7) . . . . ?
C84 C4 C5 C21 -62.5(8) . . . . ?
C21 C5 C6 C24 -1.5(12) . . . . ?
C4 C5 C6 C24 161.5(7) . . . . ?
C21 C5 C6 C7 -155.9(9) . . . . ?
C4 C5 C6 C7 7.1(14) . . . . ?
C5 C6 C7 O4 -62.6(15) . . . . ?
C24 C6 C7 O4 140.0(9) . . . . ?
C5 C6 C7 C8 125.2(9) . . . . ?
C24 C6 C7 C8 -32.1(8) . . . . ?
C13 O2 C8 O3 -47.7(8) . . . . ?
C13 O2 C8 C9 81.4(8) . . . . ?
C13 O2 C8 C7 -173.1(6) . . . . ?
O4 C7 C8 O3 -24.6(12) . . . . ?
C6 C7 C8 O3 148.3(7) . . . . ?
O4 C7 C8 O2 100.2(9) . . . . ?
C6 C7 C8 O2 -86.9(7) . . . . ?
O4 C7 C8 C9 -147.9(8) . . . . ?
C6 C7 C8 C9 25.0(8) . . . . ?
O3 C8 C9 C10 72.5(11) . . . . ?
O2 C8 C9 C10 -58.0(10) . . . . ?
C7 C8 C9 C10 -161.6(8) . . . . ?
O3 C8 C9 C24 -134.0(7) . . . . ?
O2 C8 C9 C24 95.4(8) . . . . ?
C7 C8 C9 C24 -8.2(9) . . . . ?
C24 C9 C10 C26 13.8(11) . . . . ?
C8 C9 C10 C26 164.9(7) . . . . ?
C24 C9 C10 C11 -128.6(9) . . . . ?
C8 C9 C10 C11 22.5(13) . . . . ?
C9 C10 C11 C12 4.8(13) . . . . ?
C26 C10 C11 C12 -141.0(8) . . . . ?
C9 C10 C11 C28 151.5(8) . . . . ?
C26 C10 C11 C28 5.6(8) . . . . ?
C28 C11 C12 C31 -4.1(10) . . . . ?
C10 C11 C12 C31 139.8(8) . . . . ?
C28 C11 C12 C13 -155.8(7) . . . . ?
C10 C11 C12 C13 -11.9(12) . . . . ?
C8 O2 C13 O5 65.7(8) . . . . ?
C8 O2 C13 C14 -170.8(6) . . . . ?
C8 O2 C13 C12 -62.6(8) . . . . ?
C11 C12 C13 O5 -104.9(9) . . . . ?
C31 C12 C13 O5 100.9(7) . . . . ?
C11 C12 C13 O2 24.7(10) . . . . ?
C31 C12 C13 O2 -129.5(7) . . . . ?
C11 C12 C13 C14 134.5(8) . . . . ?
C31 C12 C13 C14 -19.7(7) . . . . ?
O5 C13 C14 C15 100.6(9) . . . . ?
O2 C13 C14 C15 -22.3(10) . . . . ?
C12 C13 C14 C15 -141.3(8) . . . . ?
O5 C13 C14 C32 -100.2(7) . . . . ?
O2 C13 C14 C32 136.9(6) . . . . ?
C12 C13 C14 C32 17.9(7) . . . . ?
C32 C14 C15 C35 -15.1(11) . . . . ?
C13 C14 C15 C35 142.2(8) . . . . ?
C32 C14 C15 C16 -179.9(6) . . . . ?
C13 C14 C15 C16 -22.7(11) . . . . ?
C14 C15 C16 O1 -34.0(11) . . . . ?
C35 C15 C16 O1 161.4(7) . . . . ?
C14 C15 C16 C1 144.7(7) . . . . ?
C35 C15 C16 C1 -20.0(10) . . . . ?
C2 C1 C16 O1 33.8(10) . . . . ?
C17 C1 C16 O1 156.5(7) . . . . ?
C75 C1 C16 O1 -86.9(9) . . . . ?
C2 C1 C16 C15 -144.9(7) . . . . ?
C17 C1 C16 C15 -22.2(9) . . . . ?
C75 C1 C16 C15 94.4(8) . . . . ?
C2 C1 C17 C18 2.9(10) . . . . ?
C75 C1 C17 C18 126.0(8) . . . . ?
C16 C1 C17 C18 -118.6(8) . . . . ?
C2 C1 C17 C36 173.6(6) . . . . ?
C75 C1 C17 C36 -63.3(8) . . . . ?
C16 C1 C17 C36 52.2(9) . . . . ?
C36 C17 C18 C19 4.6(10) . . . . ?
C1 C17 C18 C19 175.1(6) . . . . ?
C36 C17 C18 C4 -164.0(6) . . . . ?
C1 C17 C18 C4 6.5(11) . . . . ?
C3 C4 C18 C17 -10.9(10) . . . . ?
C84 C4 C18 C17 -131.4(7) . . . . ?
C5 C4 C18 C17 110.3(7) . . . . ?
C3 C4 C18 C19 -179.8(6) . . . . ?
C84 C4 C18 C19 59.7(8) . . . . ?
C5 C4 C18 C19 -58.6(8) . . . . ?
C17 C18 C19 C38 20.2(10) . . . . ?
C4 C18 C19 C38 -170.6(6) . . . . ?
C17 C18 C19 C20 -142.6(7) . . . . ?
C4 C18 C19 C20 26.7(9) . . . . ?
C38 C19 C20 C41 4.1(10) . . . . ?
C18 C19 C20 C41 166.4(6) . . . . ?
C38 C19 C20 C21 -150.8(7) . . . . ?
C18 C19 C20 C21 11.5(10) . . . . ?
C6 C5 C21 C22 -16.7(11) . . . . ?
C4 C5 C21 C22 178.3(7) . . . . ?
C6 C5 C21 C20 141.7(8) . . . . ?
C4 C5 C21 C20 -23.3(10) . . . . ?
C19 C20 C21 C22 145.6(7) . . . . ?
C41 C20 C21 C22 -8.4(10) . . . . ?
C19 C20 C21 C5 -12.5(10) . . . . ?
C41 C20 C21 C5 -166.6(7) . . . . ?
C5 C21 C22 C23 19.0(11) . . . . ?
C20 C21 C22 C23 -140.0(8) . . . . ?
C5 C21 C22 C43 159.3(7) . . . . ?
C20 C21 C22 C43 0.2(11) . . . . ?
C21 C22 C23 C24 -2.9(12) . . . . ?
C43 C22 C23 C24 -147.8(8) . . . . ?
C21 C22 C23 C25 137.6(8) . . . . ?
C43 C22 C23 C25 -7.2(9) . . . . ?
C22 C23 C24 C9 132.5(9) . . . . ?
C25 C23 C24 C9 -4.3(12) . . . . ?
C22 C23 C24 C6 -15.8(12) . . . . ?
C25 C23 C24 C6 -152.7(8) . . . . ?
C10 C9 C24 C23 -7.4(12) . . . . ?
C8 C9 C24 C23 -163.1(8) . . . . ?
C10 C9 C24 C6 142.8(8) . . . . ?
C8 C9 C24 C6 -12.9(10) . . . . ?
C5 C6 C24 C23 17.9(12) . . . . ?
C7 C6 C24 C23 179.9(7) . . . . ?
C5 C6 C24 C9 -133.6(8) . . . . ?
C7 C6 C24 C9 28.5(9) . . . . ?
C24 C23 C25 C26 9.1(11) . . . . ?
C22 C23 C25 C26 -132.4(8) . . . . ?
C24 C23 C25 C44 149.6(8) . . . . ?
C22 C23 C25 C44 8.0(9) . . . . ?
C44 C25 C26 C27 5.1(11) . . . . ?
C23 C25 C26 C27 140.6(8) . . . . ?
C44 C25 C26 C10 -138.0(8) . . . . ?
C23 C25 C26 C10 -2.5(12) . . . . ?
C9 C10 C26 C25 -9.1(12) . . . . ?
C11 C10 C26 C25 140.4(8) . . . . ?
C9 C10 C26 C27 -155.1(7) . . . . ?
C11 C10 C26 C27 -5.6(8) . . . . ?
C25 C26 C27 C28 -143.7(7) . . . . ?
C10 C26 C27 C28 3.3(9) . . . . ?
C25 C26 C27 C46 4.7(12) . . . . ?
C10 C26 C27 C46 151.7(7) . . . . ?
C46 C27 C28 C29 5.1(11) . . . . ?
C26 C27 C28 C29 153.6(7) . . . . ?
C46 C27 C28 C11 -148.1(7) . . . . ?
C26 C27 C28 C11 0.4(9) . . . . ?
C12 C11 C28 C27 147.2(7) . . . . ?
C10 C11 C28 C27 -3.8(8) . . . . ?
C12 C11 C28 C29 -4.4(11) . . . . ?
C10 C11 C28 C29 -155.3(7) . . . . ?
C27 C28 C29 C48 6.9(10) . . . . ?
C11 C28 C29 C48 155.7(7) . . . . ?
C27 C28 C29 C30 -142.1(7) . . . . ?
C11 C28 C29 C30 6.7(11) . . . . ?
C48 C29 C30 C51 0.4(10) . . . . ?
C28 C29 C30 C51 149.8(7) . . . . ?
C48 C29 C30 C31 -149.9(7) . . . . ?
C28 C29 C30 C31 -0.5(10) . . . . ?
C11 C12 C31 C32 -142.2(7) . . . . ?
C13 C12 C31 C32 15.3(8) . . . . ?
C11 C12 C31 C30 10.8(11) . . . . ?
C13 C12 C31 C30 168.2(7) . . . . ?
C51 C30 C31 C32 -8.1(10) . . . . ?
C29 C30 C31 C32 142.7(7) . . . . ?
C51 C30 C31 C12 -159.0(7) . . . . ?
C29 C30 C31 C12 -8.3(11) . . . . ?
C12 C31 C32 C33 151.4(7) . . . . ?
C30 C31 C32 C33 -3.7(11) . . . . ?
C12 C31 C32 C14 -3.4(8) . . . . ?
C30 C31 C32 C14 -158.6(7) . . . . ?
C15 C14 C32 C33 -4.0(11) . . . . ?
C13 C14 C32 C33 -165.4(7) . . . . ?
C15 C14 C32 C31 151.3(7) . . . . ?
C13 C14 C32 C31 -10.1(8) . . . . ?
C31 C32 C33 C52 14.0(11) . . . . ?
C14 C32 C33 C52 165.9(7) . . . . ?
C31 C32 C33 C34 -138.8(8) . . . . ?
C14 C32 C33 C34 13.1(11) . . . . ?
C32 C33 C34 C55 148.8(7) . . . . ?
C52 C33 C34 C55 -3.3(11) . . . . ?
C32 C33 C34 C35 -2.9(10) . . . . ?
C52 C33 C34 C35 -154.9(7) . . . . ?
C55 C34 C35 C36 -14.6(11) . . . . ?
C33 C34 C35 C36 136.8(7) . . . . ?
C55 C34 C35 C15 -167.3(7) . . . . ?
C33 C34 C35 C15 -15.8(11) . . . . ?
C14 C15 C35 C36 -128.5(8) . . . . ?
C16 C15 C35 C36 36.4(10) . . . . ?
C14 C15 C35 C34 25.1(11) . . . . ?
C16 C15 C35 C34 -169.9(7) . . . . ?
C34 C35 C36 C37 -2.2(11) . . . . ?
C15 C35 C36 C37 151.5(7) . . . . ?
C34 C35 C36 C17 -160.0(7) . . . . ?
C15 C35 C36 C17 -6.4(9) . . . . ?
C18 C17 C36 C35 131.5(7) . . . . ?
C1 C17 C36 C35 -39.6(9) . . . . ?
C18 C17 C36 C37 -26.6(10) . . . . ?
C1 C17 C36 C37 162.3(6) . . . . ?
C35 C36 C37 C56 17.7(11) . . . . ?
C17 C36 C37 C56 175.4(7) . . . . ?
C35 C36 C37 C38 -134.6(7) . . . . ?
C17 C36 C37 C38 23.1(9) . . . . ?
C20 C19 C38 C39 -15.7(10) . . . . ?
C18 C19 C38 C39 -177.9(6) . . . . ?
C20 C19 C38 C37 139.3(7) . . . . ?
C18 C19 C38 C37 -22.9(9) . . . . ?
C56 C37 C38 C19 -151.1(7) . . . . ?
C36 C37 C38 C19 1.4(9) . . . . ?
C56 C37 C38 C39 3.9(10) . . . . ?
C36 C37 C38 C39 156.4(6) . . . . ?
C19 C38 C39 C40 13.1(10) . . . . ?
C37 C38 C39 C40 -141.9(7) . . . . ?
C19 C38 C39 C58 157.2(7) . . . . ?
C37 C38 C39 C58 2.2(10) . . . . ?
C38 C39 C40 C41 1.1(10) . . . . ?
C58 C39 C40 C41 -147.2(7) . . . . ?
C38 C39 C40 C60 148.3(6) . . . . ?
C58 C39 C40 C60 0.0(8) . . . . ?
C39 C40 C41 C20 -12.9(11) . . . . ?
C60 C40 C41 C20 -154.5(7) . . . . ?
C39 C40 C41 C42 143.2(7) . . . . ?
C60 C40 C41 C42 1.6(11) . . . . ?
C19 C20 C41 C40 10.3(10) . . . . ?
C21 C20 C41 C40 164.2(7) . . . . ?
C19 C20 C41 C42 -145.7(7) . . . . ?
C21 C20 C41 C42 8.2(10) . . . . ?
C40 C41 C42 C43 -156.3(7) . . . . ?
C20 C41 C42 C43 0.2(11) . . . . ?
C40 C41 C42 C62 -5.8(10) . . . . ?
C20 C41 C42 C62 150.7(7) . . . . ?
C62 C42 C43 C44 -14.3(11) . . . . ?
C41 C42 C43 C44 136.5(8) . . . . ?
C62 C42 C43 C22 -159.3(7) . . . . ?
C41 C42 C43 C22 -8.5(11) . . . . ?
C23 C22 C43 C42 153.0(7) . . . . ?
C21 C22 C43 C42 8.4(11) . . . . ?
C23 C22 C43 C44 3.7(9) . . . . ?
C21 C22 C43 C44 -140.8(8) . . . . ?
C42 C43 C44 C45 -1.3(11) . . . . ?
C22 C43 C44 C45 147.8(7) . . . . ?
C42 C43 C44 C25 -147.8(7) . . . . ?
C22 C43 C44 C25 1.3(9) . . . . ?
C26 C25 C44 C43 134.4(8) . . . . ?
C23 C25 C44 C43 -5.6(9) . . . . ?
C26 C25 C44 C45 -11.3(12) . . . . ?
C23 C25 C44 C45 -151.4(8) . . . . ?
C43 C44 C45 C63 15.8(11) . . . . ?
C25 C44 C45 C63 157.3(7) . . . . ?
C43 C44 C45 C46 -134.3(8) . . . . ?
C25 C44 C45 C46 7.3(11) . . . . ?
C28 C27 C46 C47 -13.9(11) . . . . ?
C26 C27 C46 C47 -157.8(7) . . . . ?
C28 C27 C46 C45 135.5(8) . . . . ?
C26 C27 C46 C45 -8.5(12) . . . . ?
C63 C45 C46 C47 2.5(10) . . . . ?
C44 C45 C46 C47 151.5(7) . . . . ?
C63 C45 C46 C27 -146.6(7) . . . . ?
C44 C45 C46 C27 2.4(11) . . . . ?
C27 C46 C47 C48 10.8(10) . . . . ?
C45 C46 C47 C48 -138.8(7) . . . . ?
C27 C46 C47 C65 154.2(7) . . . . ?
C45 C46 C47 C65 4.6(10) . . . . ?
C28 C29 C48 C47 -9.9(11) . . . . ?
C30 C29 C48 C47 139.4(8) . . . . ?
C28 C29 C48 C49 -153.2(7) . . . . ?
C30 C29 C48 C49 -3.9(11) . . . . ?
C46 C47 C48 C29 0.9(11) . . . . ?
C65 C47 C48 C29 -146.6(7) . . . . ?
C46 C47 C48 C49 148.9(7) . . . . ?
C65 C47 C48 C49 1.4(8) . . . . ?
C29 C48 C49 C50 3.7(11) . . . . ?
C47 C48 C49 C50 -143.8(7) . . . . ?
C29 C48 C49 C66 146.3(7) . . . . ?
C47 C48 C49 C66 -1.3(8) . . . . ?
C48 C49 C50 C69 139.2(8) . . . . ?
C66 C49 C50 C69 0.7(11) . . . . ?
C48 C49 C50 C51 0.1(11) . . . . ?
C66 C49 C50 C51 -138.4(7) . . . . ?
C31 C30 C51 C52 9.3(11) . . . . ?
C29 C30 C51 C52 -140.2(7) . . . . ?
C31 C30 C51 C50 152.9(7) . . . . ?
C29 C30 C51 C50 3.4(11) . . . . ?
C49 C50 C51 C30 -3.7(11) . . . . ?
C69 C50 C51 C30 -146.8(7) . . . . ?
C49 C50 C51 C52 144.6(7) . . . . ?
C69 C50 C51 C52 1.4(9) . . . . ?
C32 C33 C52 C51 -12.5(10) . . . . ?
C34 C33 C52 C51 139.9(8) . . . . ?
C32 C33 C52 C53 -153.7(7) . . . . ?
C34 C33 C52 C53 -1.3(12) . . . . ?
C30 C51 C52 C33 1.1(11) . . . . ?
C50 C51 C52 C33 -147.3(7) . . . . ?
C30 C51 C52 C53 146.6(8) . . . . ?
C50 C51 C52 C53 -1.7(9) . . . . ?
C33 C52 C53 C54 3.0(12) . . . . ?
C51 C52 C53 C54 -141.7(8) . . . . ?
C33 C52 C53 C69 146.1(8) . . . . ?
C51 C52 C53 C69 1.4(9) . . . . ?
C52 C53 C54 C55 0.0(12) . . . . ?
C69 C53 C54 C55 -138.4(8) . . . . ?
C52 C53 C54 C71 138.2(8) . . . . ?
C69 C53 C54 C71 -0.2(13) . . . . ?
C35 C34 C55 C56 16.2(11) . . . . ?
C33 C34 C55 C56 -135.4(8) . . . . ?
C35 C34 C55 C54 158.1(7) . . . . ?
C33 C34 C55 C54 6.4(12) . . . . ?
C53 C54 C55 C34 -4.9(12) . . . . ?
C71 C54 C55 C34 -147.6(8) . . . . ?
C53 C54 C55 C56 141.2(8) . . . . ?
C71 C54 C55 C56 -1.5(9) . . . . ?
C36 C37 C56 C55 -16.2(10) . . . . ?
C38 C37 C56 C55 135.9(7) . . . . ?
C36 C37 C56 C57 -159.2(7) . . . . ?
C38 C37 C56 C57 -7.1(11) . . . . ?
C34 C55 C56 C37 -0.9(11) . . . . ?
C54 C55 C56 C37 -147.8(7) . . . . ?
C34 C55 C56 C57 147.3(7) . . . . ?
C54 C55 C56 C57 0.4(9) . . . . ?
C37 C56 C57 C58 4.0(11) . . . . ?
C55 C56 C57 C58 -142.5(7) . . . . ?
C37 C56 C57 C71 147.4(7) . . . . ?
C55 C56 C57 C71 0.9(9) . . . . ?
C56 C57 C58 C59 139.6(7) . . . . ?
C71 C57 C58 C59 0.1(11) . . . . ?
C56 C57 C58 C39 2.4(11) . . . . ?
C71 C57 C58 C39 -137.1(7) . . . . ?
C38 C39 C58 C57 -5.4(11) . . . . ?
C40 C39 C58 C57 142.1(7) . . . . ?
C38 C39 C58 C59 -147.0(7) . . . . ?
C40 C39 C58 C59 0.6(8) . . . . ?
C57 C58 C59 C72 -1.1(12) . . . . ?
C39 C58 C59 C72 140.2(7) . . . . ?
C57 C58 C59 C60 -142.3(7) . . . . ?
C39 C58 C59 C60 -0.9(8) . . . . ?
C72 C59 C60 C61 2.5(10) . . . . ?
C58 C59 C60 C61 144.1(7) . . . . ?
C72 C59 C60 C40 -140.7(7) . . . . ?
C58 C59 C60 C40 0.9(8) . . . . ?
C41 C40 C60 C61 2.0(11) . . . . ?
C39 C40 C60 C61 -144.0(7) . . . . ?
C41 C40 C60 C59 145.4(7) . . . . ?
C39 C40 C60 C59 -0.6(8) . . . . ?
C59 C60 C61 C74 -2.0(11) . . . . ?
C40 C60 C61 C74 137.6(8) . . . . ?
C59 C60 C61 C62 -140.7(7) . . . . ?
C40 C60 C61 C62 -1.1(11) . . . . ?
C43 C42 C62 C63 15.1(11) . . . . ?
C41 C42 C62 C63 -136.1(8) . . . . ?
C43 C42 C62 C61 158.1(7) . . . . ?
C41 C42 C62 C61 6.9(11) . . . . ?
C60 C61 C62 C42 -3.4(11) . . . . ?
C74 C61 C62 C42 -146.6(7) . . . . ?
C60 C61 C62 C63 143.2(7) . . . . ?
C74 C61 C62 C63 0.0(8) . . . . ?
C44 C45 C63 C62 -14.8(11) . . . . ?
C46 C45 C63 C62 134.6(8) . . . . ?
C44 C45 C63 C64 -156.7(7) . . . . ?
C46 C45 C63 C64 -7.3(11) . . . . ?
C42 C62 C63 C45 -0.6(12) . . . . ?
C61 C62 C63 C45 -148.4(7) . . . . ?
C42 C62 C63 C64 146.1(7) . . . . ?
C61 C62 C63 C64 -1.8(8) . . . . ?
C45 C63 C64 C65 4.8(11) . . . . ?
C62 C63 C64 C65 -141.8(7) . . . . ?
C45 C63 C64 C74 149.6(7) . . . . ?
C62 C63 C64 C74 3.0(8) . . . . ?
C74 C64 C65 C47 -137.3(8) . . . . ?
C63 C64 C65 C47 2.5(11) . . . . ?
C74 C64 C65 C66 0.2(10) . . . . ?
C63 C64 C65 C66 140.0(7) . . . . ?
C46 C47 C65 C64 -7.3(11) . . . . ?
C48 C47 C65 C64 139.9(7) . . . . ?
C46 C47 C65 C66 -148.3(7) . . . . ?
C48 C47 C65 C66 -1.1(8) . . . . ?
C64 C65 C66 C67 0.8(10) . . . . ?
C47 C65 C66 C67 143.2(7) . . . . ?
C64 C65 C66 C49 -142.2(7) . . . . ?
C47 C65 C66 C49 0.3(8) . . . . ?
C50 C49 C66 C67 -0.1(11) . . . . ?
C48 C49 C66 C67 -142.8(7) . . . . ?
C50 C49 C66 C65 143.3(7) . . . . ?
C48 C49 C66 C65 0.6(8) . . . . ?
C65 C66 C67 C73 -1.5(10) . . . . ?
C49 C66 C67 C73 136.4(8) . . . . ?
C65 C66 C67 C68 -137.8(8) . . . . ?
C49 C66 C67 C68 0.1(11) . . . . ?
C66 C67 C68 C69 -0.7(11) . . . . ?
C73 C67 C68 C69 -141.8(7) . . . . ?
C66 C67 C68 C70 140.1(7) . . . . ?
C73 C67 C68 C70 -1.0(8) . . . . ?
C70 C68 C69 C50 -134.4(8) . . . . ?
C67 C68 C69 C50 1.3(11) . . . . ?
C70 C68 C69 C53 3.1(13) . . . . ?
C67 C68 C69 C53 138.8(8) . . . . ?
C49 C50 C69 C68 -1.4(11) . . . . ?
C51 C50 C69 C68 141.2(8) . . . . ?
C49 C50 C69 C53 -143.1(7) . . . . ?
C51 C50 C69 C53 -0.5(9) . . . . ?
C54 C53 C69 C68 -0.8(13) . . . . ?
C52 C53 C69 C68 -143.7(8) . . . . ?
C54 C53 C69 C50 142.4(8) . . . . ?
C52 C53 C69 C50 -0.5(9) . . . . ?
C69 C68 C70 C71 -4.5(13) . . . . ?
C67 C68 C70 C71 -143.6(8) . . . . ?
C69 C68 C70 C72 139.8(8) . . . . ?
C67 C68 C70 C72 0.7(9) . . . . ?
C68 C70 C71 C57 136.7(8) . . . . ?
C72 C70 C71 C57 -4.0(12) . . . . ?
C68 C70 C71 C54 3.4(13) . . . . ?
C72 C70 C71 C54 -137.2(8) . . . . ?
C58 C57 C71 C70 2.5(12) . . . . ?
C56 C57 C71 C70 -140.2(8) . . . . ?
C58 C57 C71 C54 140.8(8) . . . . ?
C56 C57 C71 C54 -1.8(9) . . . . ?
C53 C54 C71 C70 -1.1(13) . . . . ?
C55 C54 C71 C70 140.9(8) . . . . ?
C53 C54 C71 C57 -140.0(8) . . . . ?
C55 C54 C71 C57 2.0(9) . . . . ?
C58 C59 C72 C73 -137.0(8) . . . . ?
C60 C59 C72 C73 -0.8(10) . . . . ?
C58 C59 C72 C70 -0.5(12) . . . . ?
C60 C59 C72 C70 135.8(8) . . . . ?
C71 C70 C72 C59 3.0(12) . . . . ?
C68 C70 C72 C59 -141.7(8) . . . . ?
C71 C70 C72 C73 144.6(7) . . . . ?
C68 C70 C72 C73 -0.1(9) . . . . ?
C59 C72 C73 C74 -1.3(11) . . . . ?
C70 C72 C73 C74 -142.6(7) . . . . ?
C59 C72 C73 C67 140.8(7) . . . . ?
C70 C72 C73 C67 -0.5(9) . . . . ?
C66 C67 C73 C74 1.3(10) . . . . ?
C68 C67 C73 C74 143.0(7) . . . . ?
C66 C67 C73 C72 -140.7(7) . . . . ?
C68 C67 C73 C72 1.0(8) . . . . ?
C72 C73 C74 C61 1.8(10) . . . . ?
C67 C73 C74 C61 -136.1(7) . . . . ?
C72 C73 C74 C64 137.5(7) . . . . ?
C67 C73 C74 C64 -0.4(10) . . . . ?
C60 C61 C74 C73 -0.2(11) . . . . ?
C62 C61 C74 C73 142.2(7) . . . . ?
C60 C61 C74 C64 -140.5(7) . . . . ?
C62 C61 C74 C64 1.9(8) . . . . ?
C65 C64 C74 C73 -0.3(11) . . . . ?
C63 C64 C74 C73 -143.6(7) . . . . ?
C65 C64 C74 C61 140.2(7) . . . . ?
C63 C64 C74 C61 -3.0(8) . . . . ?
C2 C1 C75 N1 -127.8(7) . . . . ?
C17 C1 C75 N1 108.3(7) . . . . ?
C16 C1 C75 N1 -7.4(9) . . . . ?
C2 C1 C75 C76 53.3(9) . . . . ?
C17 C1 C75 C76 -70.6(9) . . . . ?
C16 C1 C75 C76 173.7(7) . . . . ?
N1 C75 C76 C77 0.6(12) . . . . ?
C1 C75 C76 C77 179.3(7) . . . . ?
C75 C76 C77 C78 -0.5(12) . . . . ?
C76 C77 C78 C79 0.0(12) . . . . ?
C77 C78 C79 N1 0.4(13) . . . . ?
C77 C78 C79 C80 178.8(8) . . . . ?
C76 C75 N1 C79 -0.2(11) . . . . ?
C1 C75 N1 C79 -179.0(7) . . . . ?
C78 C79 N1 C75 -0.3(12) . . . . ?
C80 C79 N1 C75 -178.9(7) . . . . ?
N1 C79 C80 C82 70.8(10) . . . . ?
C78 C79 C80 C82 -107.8(10) . . . . ?
N1 C79 C80 C81 -167.9(8) . . . . ?
C78 C79 C80 C81 13.5(12) . . . . ?
N1 C79 C80 C83 -48.0(10) . . . . ?
C78 C79 C80 C83 133.5(9) . . . . ?
C18 C4 C84 N2 29.3(8) . . . . ?
C3 C4 C84 N2 -94.0(8) . . . . ?
C5 C4 C84 N2 143.1(6) . . . . ?
C18 C4 C84 C85 -153.6(6) . . . . ?
C3 C4 C84 C85 83.2(8) . . . . ?
C5 C4 C84 C85 -39.8(9) . . . . ?
N2 C84 C85 C86 -0.1(11) . . . . ?
C4 C84 C85 C86 -177.0(6) . . . . ?
C84 C85 C86 C87 -0.6(11) . . . . ?
C85 C86 C87 C88 0.4(11) . . . . ?
C86 C87 C88 N2 0.6(11) . . . . ?
C86 C87 C88 C89 -177.0(7) . . . . ?
N2 C88 C89 C91 169.2(7) . . . . ?
C87 C88 C89 C91 -13.1(11) . . . . ?
N2 C88 C89 C90 48.0(9) . . . . ?
C87 C88 C89 C90 -134.3(8) . . . . ?
N2 C88 C89 C92 -70.7(9) . . . . ?
C87 C88 C89 C92 107.0(9) . . . . ?
C85 C84 N2 C88 1.0(10) . . . . ?
C4 C84 N2 C88 178.1(6) . . . . ?
C87 C88 N2 C84 -1.3(10) . . . . ?
C89 C88 N2 C84 176.5(6) . . . . ?
